data_1532735
loop_
_publ_author_name
'Leithe-Jasper, A.'
'Tanaka, T.'
'Mori, T.'
'Bourgeois, L.'
'Michiue, Y.'

_publ_section_title
;
 New quaternary carbon and nitrogen stabilized polyborides: RE B15.5 C N
 (RE : Sc, Y, Ho, Er, Tm, Lu), crystal structure and compound formation
;
_journal_name_full 'Journal of Solid State Chemistry'
_journal_page_first 431
_journal_page_last 438
_journal_volume 177
_journal_year 2004
_chemical_formula_sum 'C B15.5 N Sc0.93'
_chemical_name_systematic 'Sc0.93 B15.5 (C N)'
_space_group_IT_number 164
_symmetry_space_group_name_Hall '-P 3 2"'
_symmetry_space_group_name_H-M 'P -3 m 1'
_cell_angle_alpha 90
_cell_angle_beta 90
_cell_angle_gamma 120
_cell_formula_units_Z 2
_cell_length_a 5.568
_cell_length_b 5.568
_cell_length_c 10.756
_cell_volume 288.788
_citation_journal_id_ASTM JSSCBI
_cod_data_source_file Leithe-Jasper_JSSCBI_2004_1841.cif
_cod_data_source_block C1B15.5N1Sc0.93
_cod_original_cell_volume 288.7885
_cod_original_formula_sum 'C1 B15.5 N1 Sc0.93'
_cod_database_code 1532735

loop_
_symmetry_equiv_pos_as_xyz
x,y,z
-y,x-y,z
-x+y,-x,z
y,x,-z
-x,-x+y,-z
x-y,-y,-z
-x,-y,-z
y,-x+y,-z
x-y,x,-z
-y,-x,z
x,x-y,z
-x+y,y,z

loop_
_atom_site_label
_atom_site_type_symbol
_atom_site_fract_x
_atom_site_fract_y
_atom_site_fract_z
_atom_site_occupancy
_atom_site_U_iso_or_equiv
B4 B 0.8383 0.1617 0.1611 1 0.0
C1 C 0 0 0.1338 1 0.0
B5 B 0.8945 0.1055 0.4331 1 0.0
B3 B 0.7737 0.2263 0.3175 1 0.0
B1 B 0.4909 0.5091 0.2177 1 0.0
Sc1 Sc 0.3333 0.6667 0.4426 0.93 0.0
N1 N 0.3333 0.6667 0.2446 1 0.0
B2 B 0.558 0.442 0.0612 1 0.0
B6 B 0 0 0 1 0.0
